data_7714577
loop_
_publ_author_name
'Lenz, Tabea'
'Hebenbrock, Marian'

_publ_section_title
;
 Phenylsilver - an unexpected one-dimensional coordination polymer of
 silver(I) tetrads.
;
_journal_issue 2
_journal_name_full 'Dalton transactions (Cambridge, England : 2003)'
_journal_page_first 423
_journal_page_last 427
_journal_paper_doi 10.1039/d3dt03007e
_journal_volume 53
_journal_year 2024
_chemical_formula_sum 'C46 H68 B2 F2 K2 N2 O8'
_chemical_formula_weight 914.84
_space_group_crystal_system triclinic
_space_group_IT_number 2
_space_group_name_Hall '-P 1'
_space_group_name_H-M_alt 'P -1'
_atom_sites_solution_hydrogens geom
_audit_creation_method SHELXL-2019/1
_audit_update_record
;
2023-08-28 deposited with the CCDC.	2023-11-22 downloaded from the CCDC.
;
_cell_angle_alpha 81.6880(10)
_cell_angle_beta 67.1400(10)
_cell_angle_gamma 81.8510(10)
_cell_formula_units_Z 1
_cell_length_a 9.5750(3)
_cell_length_b 11.8169(4)
_cell_length_c 11.8374(4)
_cell_measurement_reflns_used 9885
_cell_measurement_temperature 102(2)
_cell_measurement_theta_max 30.03
_cell_measurement_theta_min 2.32
_cell_volume 1215.81(7)
_computing_cell_refinement 'Bruker SAINT+'
_computing_data_collection 'Bruker APEX3 2019/0'
_computing_data_reduction 'Bruker SAINT+'
_computing_molecular_graphics 'Bruker SHELXTL'
_computing_publication_material 'Bruker SHELXTL'
_computing_structure_refinement 'SHELXL-2019/1 (Sheldrick, 2019)'
_computing_structure_solution 'SHELXT-2018/2 (Sheldrick, 2015)'
_diffrn_ambient_temperature 102(2)
_diffrn_measured_fraction_theta_full 0.982
_diffrn_measured_fraction_theta_max 0.988
_diffrn_measurement_device_type 'Bruker Venture D8 mit Photon III CMOS detector'
_diffrn_measurement_method '\f and \w scans'
_diffrn_radiation_type MoK\a
_diffrn_radiation_wavelength 0.71073
_diffrn_reflns_av_R_equivalents 0.0221
_diffrn_reflns_av_unetI/netI 0.0259
_diffrn_reflns_Laue_measured_fraction_full 0.982
_diffrn_reflns_Laue_measured_fraction_max 0.988
_diffrn_reflns_limit_h_max 13
_diffrn_reflns_limit_h_min -13
_diffrn_reflns_limit_k_max 16
_diffrn_reflns_limit_k_min -16
_diffrn_reflns_limit_l_max 16
_diffrn_reflns_limit_l_min -16
_diffrn_reflns_number 20874
_diffrn_reflns_point_group_measured_fraction_full 0.982
_diffrn_reflns_point_group_measured_fraction_max 0.988
_diffrn_reflns_theta_full 25.242
_diffrn_reflns_theta_max 30.036
_diffrn_reflns_theta_min 2.372
_diffrn_source microsource
_exptl_absorpt_coefficient_mu 0.254
_exptl_absorpt_correction_T_max 0.7460
_exptl_absorpt_correction_T_min 0.7032
_exptl_absorpt_correction_type empirical
_exptl_absorpt_process_details SADABS
_exptl_crystal_colour colourless
_exptl_crystal_density_diffrn 1.249
_exptl_crystal_description block
_exptl_crystal_F_000 488
_exptl_crystal_size_max 0.380
_exptl_crystal_size_mid 0.230
_exptl_crystal_size_min 0.150
_refine_diff_density_max 0.890
_refine_diff_density_min -0.299
_refine_diff_density_rms 0.058
_refine_ls_extinction_method none
_refine_ls_goodness_of_fit_ref 1.044
_refine_ls_hydrogen_treatment constr
_refine_ls_matrix_type full
_refine_ls_number_parameters 285
_refine_ls_number_reflns 7033
_refine_ls_number_restraints 0
_refine_ls_restrained_S_all 1.044
_refine_ls_R_factor_all 0.0362
_refine_ls_R_factor_gt 0.0347
_refine_ls_shift/su_max 0.001
_refine_ls_shift/su_mean 0.000
_refine_ls_structure_factor_coef Fsqd
_refine_ls_weighting_details 'w=1/[\s^2^(Fo^2^)+(0.0516P)^2^+0.4393P] where P=(Fo^2^+2Fc^2^)/3'
_refine_ls_weighting_scheme calc
_refine_ls_wR_factor_gt 0.0957
_refine_ls_wR_factor_ref 0.0969
_reflns_Friedel_coverage 0.000
_reflns_number_gt 6689
_reflns_number_total 7033
_reflns_threshold_expression 'I > 2\s(I)'
_cod_data_source_file d3dt03007e2.cif
_cod_data_source_block sad_a_CCDC1
_cod_depositor_comments 'Adding full bibliography for 7714575--7714579.cif.'
_cod_database_code 7714577
_shelx_shelxl_version_number 2019/1
_shelx_space_group_comment
;
The symmetry employed for this shelxl refinement is uniquely defined
by the following loop, which should always be used as a source of
symmetry information in preference to the above space-group names.
They are only intended as comments.
;
_shelx_estimated_absorpt_t_min 0.910
_shelx_estimated_absorpt_t_max 0.963

loop_
_space_group_symop_operation_xyz
'x, y, z'
'-x, -y, -z'

loop_
_atom_site_label
_atom_site_type_symbol
_atom_site_fract_x
_atom_site_fract_y
_atom_site_fract_z
_atom_site_U_iso_or_equiv
_atom_site_adp_type
_atom_site_occupancy
_atom_site_site_symmetry_order
_atom_site_calc_flag
_atom_site_refinement_flags_posn
_atom_site_refinement_flags_adp
_atom_site_refinement_flags_occupancy
_atom_site_disorder_assembly
_atom_site_disorder_group
F1 F 1.17512(8) 0.94692(6) 0.28524(7) 0.02733(15) Uani 1 1 d . . . . .
O1 O 0.59158(8) 0.67334(6) 0.37687(7) 0.01807(14) Uani 1 1 d . . . . .
N1 N 0.41124(9) 0.60235(7) 0.26051(7) 0.01507(15) Uani 1 1 d . . . . .
C1 C 0.25660(10) 0.58926(8) 0.35223(9) 0.01557(17) Uani 1 1 d . . . . .
H00K H 0.182228 0.613815 0.312171 0.019 Uiso 1 1 calc R U . . .
H00L H 0.234991 0.640033 0.417805 0.019 Uiso 1 1 calc R U . . .
B1 B 0.64958(12) 0.68472(9) 0.47284(9) 0.01413(17) Uani 1 1 d . . . . .
O2 O 0.68386(7) 0.56130(6) 0.51011(6) 0.01348(13) Uani 1 1 d . . . . .
C2 C 0.45436(11) 0.72017(8) 0.24362(9) 0.01703(17) Uani 1 1 d . . . . .
H00I H 0.372842 0.774523 0.229265 0.020 Uiso 1 1 calc R U . . .
H00J H 0.548421 0.728086 0.169152 0.020 Uiso 1 1 calc R U . . .
O3 O 0.53059(8) 0.73006(6) 0.58536(6) 0.01639(13) Uani 1 1 d . . . . .
C3 C 0.48105(11) 0.75321(8) 0.35257(9) 0.01596(17) Uani 1 1 d . . . . .
H00C H 0.516046 0.831149 0.333560 0.019 Uiso 1 1 calc R U . . .
H00D H 0.384886 0.753880 0.425877 0.019 Uiso 1 1 calc R U . . .
O4 O 0.91790(9) 0.41015(7) 0.19404(8) 0.02514(17) Uani 1 1 d . . . . .
C4 C 0.76364(10) 0.53396(8) 0.59005(9) 0.01481(16) Uani 1 1 d . . . . .
H4 H 0.724580 0.586933 0.655461 0.018 Uiso 1 1 calc R U . . .
H00B H 0.873138 0.543034 0.543546 0.018 Uiso 1 1 calc R U . . .
C5 C 0.42457(14) 0.56892(11) 0.14242(10) 0.0256(2) Uani 1 1 d . . . . .
H00T H 0.354698 0.620318 0.111557 0.038 Uiso 1 1 calc R U . . .
H00U H 0.398666 0.489703 0.153347 0.038 Uiso 1 1 calc R U . . .
H00V H 0.529275 0.574310 0.083108 0.038 Uiso 1 1 calc R U . . .
C6 C 0.79933(11) 0.75677(8) 0.41970(8) 0.01479(16) Uani 1 1 d . . . . .
C7 C 0.85178(12) 0.80194(9) 0.49784(9) 0.01955(18) Uani 1 1 d . . . . .
H00M H 0.798289 0.789356 0.584313 0.023 Uiso 1 1 calc R U . . .
C8 C 0.97834(12) 0.86424(9) 0.45458(10) 0.02111(19) Uani 1 1 d . . . . .
H00N H 1.011686 0.893042 0.509805 0.025 Uiso 1 1 calc R U . . .
C9 C 1.05371(11) 0.88276(8) 0.32890(10) 0.01936(18) Uani 1 1 d . . . . .
C10 C 1.01131(12) 0.83904(9) 0.24665(9) 0.02052(19) Uani 1 1 d . . . . .
H00O H 1.066783 0.851349 0.160443 0.025 Uiso 1 1 calc R U . . .
C12 C 0.48412(12) 0.84840(8) 0.59223(9) 0.01841(18) Uani 1 1 d . . . . .
H00F H 0.397318 0.868507 0.565071 0.022 Uiso 1 1 calc R U . . .
H00G H 0.568805 0.893097 0.535975 0.022 Uiso 1 1 calc R U . . .
C11 C 0.88434(11) 0.77601(8) 0.29339(9) 0.01729(17) Uani 1 1 d . . . . .
H00E H 0.854630 0.745052 0.237280 0.021 Uiso 1 1 calc R U . . .
C15 C 0.27973(14) 1.00059(9) 0.88225(10) 0.0257(2) Uani 1 1 d . . . . .
H00S H 0.200267 1.060051 0.910288 0.031 Uiso 1 1 calc R U . . .
C14 C 0.32156(12) 0.96724(8) 0.76440(9) 0.02019(19) Uani 1 1 d . . . . .
H00H H 0.270427 1.004355 0.712611 0.024 Uiso 1 1 calc R U . . .
C13 C 0.43747(11) 0.88014(8) 0.72177(9) 0.01650(17) Uani 1 1 d . . . . .
C18 C 0.50964(12) 0.82608(9) 0.79988(9) 0.02179(19) Uani 1 1 d . . . . .
H00P H 0.587868 0.765623 0.772699 0.026 Uiso 1 1 calc R U . . .
C19 C 1.00064(15) 0.44585(14) 0.25732(13) 0.0360(3) Uani 1 1 d . . . . .
H012 H 1.022349 0.380966 0.311621 0.043 Uiso 1 1 calc R U . . .
H013 H 0.940144 0.508271 0.306570 0.043 Uiso 1 1 calc R U . . .
H014 H 1.096557 0.472960 0.197457 0.043 Uiso 1 1 calc R U . . .
C20 C 0.98544(13) 0.31085(10) 0.12722(10) 0.0239(2) Uani 1 1 d . . . . .
C21 C 0.87639(17) 0.30059(12) 0.06342(12) 0.0348(3) Uani 1 1 d . . . . .
H00Z H 0.911583 0.233425 0.016316 0.052 Uiso 1 1 calc R U . . .
H010 H 0.873912 0.369998 0.007561 0.052 Uiso 1 1 calc R U . . .
H011 H 0.773956 0.291772 0.125593 0.052 Uiso 1 1 calc R U . . .
K1 K 0.62274(2) 0.45577(2) 0.34558(2) 0.01534(6) Uani 1 1 d . . . . .
C22 C 0.99085(19) 0.20389(12) 0.21437(15) 0.0405(3) Uani 1 1 d . . . . .
H017 H 1.022249 0.136052 0.168354 0.061 Uiso 1 1 calc R U . . .
H015 H 0.889697 0.196566 0.279067 0.061 Uiso 1 1 calc R U . . .
H016 H 1.064104 0.210091 0.251880 0.061 Uiso 1 1 calc R U . . .
C23 C 1.14262(15) 0.33136(13) 0.03160(13) 0.0359(3) Uani 1 1 d . . . . .
H00W H 1.180773 0.267566 -0.020278 0.054 Uiso 1 1 calc R U . . .
H00X H 1.211987 0.336445 0.073153 0.054 Uiso 1 1 calc R U . . .
H00Y H 1.136545 0.403322 -0.019791 0.054 Uiso 1 1 calc R U . . .
C17 C 0.46821(14) 0.85983(11) 0.91735(10) 0.0262(2) Uani 1 1 d . . . . .
H00Q H 0.518809 0.822629 0.969489 0.031 Uiso 1 1 calc R U . . .
C16 C 0.35355(14) 0.94738(10) 0.95878(10) 0.0270(2) Uani 1 1 d . . . . .
H00R H 0.325853 0.970678 1.038783 0.032 Uiso 1 1 calc R U . . .

loop_
_atom_site_aniso_label
_atom_site_aniso_U_11
_atom_site_aniso_U_22
_atom_site_aniso_U_33
_atom_site_aniso_U_23
_atom_site_aniso_U_13
_atom_site_aniso_U_12
F1 0.0211(3) 0.0246(3) 0.0322(4) -0.0010(3) -0.0034(3) -0.0103(3)
O1 0.0213(3) 0.0160(3) 0.0224(3) -0.0056(3) -0.0148(3) 0.0038(3)
N1 0.0159(3) 0.0175(4) 0.0125(3) -0.0020(3) -0.0053(3) -0.0030(3)
C1 0.0136(4) 0.0153(4) 0.0180(4) -0.0006(3) -0.0071(3) 0.0000(3)
B1 0.0158(4) 0.0128(4) 0.0149(4) -0.0026(3) -0.0071(3) 0.0000(3)
O2 0.0146(3) 0.0123(3) 0.0154(3) -0.0017(2) -0.0078(2) -0.0003(2)
C2 0.0194(4) 0.0172(4) 0.0164(4) 0.0022(3) -0.0095(3) -0.0035(3)
O3 0.0172(3) 0.0120(3) 0.0179(3) -0.0038(2) -0.0042(2) 0.0006(2)
C3 0.0179(4) 0.0135(4) 0.0185(4) -0.0008(3) -0.0098(3) -0.0003(3)
O4 0.0176(3) 0.0324(4) 0.0280(4) -0.0143(3) -0.0082(3) -0.0001(3)
C4 0.0139(4) 0.0149(4) 0.0174(4) -0.0009(3) -0.0081(3) -0.0012(3)
C5 0.0322(6) 0.0324(5) 0.0151(4) -0.0044(4) -0.0088(4) -0.0101(4)
C6 0.0173(4) 0.0120(4) 0.0154(4) -0.0015(3) -0.0067(3) -0.0009(3)
C7 0.0241(5) 0.0196(4) 0.0158(4) -0.0016(3) -0.0066(4) -0.0076(4)
C8 0.0250(5) 0.0188(4) 0.0216(4) -0.0034(3) -0.0089(4) -0.0069(4)
C9 0.0164(4) 0.0148(4) 0.0241(5) -0.0005(3) -0.0045(4) -0.0030(3)
C10 0.0190(4) 0.0218(4) 0.0167(4) -0.0013(3) -0.0026(3) -0.0015(4)
C12 0.0238(5) 0.0140(4) 0.0165(4) -0.0038(3) -0.0075(3) 0.0034(3)
C11 0.0185(4) 0.0178(4) 0.0152(4) -0.0028(3) -0.0061(3) 0.0001(3)
C15 0.0299(5) 0.0199(5) 0.0224(5) -0.0077(4) -0.0027(4) -0.0020(4)
C14 0.0236(5) 0.0152(4) 0.0194(4) -0.0032(3) -0.0055(4) -0.0003(3)
C13 0.0186(4) 0.0140(4) 0.0159(4) -0.0019(3) -0.0046(3) -0.0034(3)
C18 0.0219(5) 0.0241(5) 0.0177(4) -0.0017(4) -0.0064(4) -0.0003(4)
C19 0.0241(5) 0.0525(8) 0.0386(7) -0.0233(6) -0.0130(5) -0.0042(5)
C20 0.0223(5) 0.0231(5) 0.0240(5) -0.0060(4) -0.0050(4) -0.0021(4)
C21 0.0441(7) 0.0394(7) 0.0278(6) -0.0071(5) -0.0158(5) -0.0154(6)
K1 0.01231(9) 0.01519(10) 0.01787(10) -0.00484(7) -0.00430(7) 0.00008(6)
C22 0.0516(8) 0.0300(6) 0.0471(8) 0.0056(6) -0.0279(7) -0.0092(6)
C23 0.0243(5) 0.0407(7) 0.0338(6) -0.0156(5) 0.0032(5) -0.0034(5)
C17 0.0281(5) 0.0341(6) 0.0172(4) -0.0005(4) -0.0087(4) -0.0066(4)
C16 0.0331(6) 0.0292(5) 0.0167(4) -0.0061(4) -0.0033(4) -0.0112(4)

loop_
_atom_type_symbol
_atom_type_description
_atom_type_scat_dispersion_real
_atom_type_scat_dispersion_imag
_atom_type_scat_source
C C 0.0033 0.0016 'International Tables Vol C Tables 4.2.6.8 and 6.1.1.4'
H H 0.0000 0.0000 'International Tables Vol C Tables 4.2.6.8 and 6.1.1.4'
B B 0.0013 0.0007 'International Tables Vol C Tables 4.2.6.8 and 6.1.1.4'
F F 0.0171 0.0103 'International Tables Vol C Tables 4.2.6.8 and 6.1.1.4'
K K 0.2009 0.2494 'International Tables Vol C Tables 4.2.6.8 and 6.1.1.4'
N N 0.0061 0.0033 'International Tables Vol C Tables 4.2.6.8 and 6.1.1.4'
O O 0.0106 0.0060 'International Tables Vol C Tables 4.2.6.8 and 6.1.1.4'

loop_
_geom_angle_atom_site_label_1
_geom_angle_atom_site_label_2
_geom_angle_atom_site_label_3
_geom_angle
_geom_angle_site_symmetry_1
_geom_angle_site_symmetry_3
_geom_angle_publ_flag
C3 O1 B1 122.57(7) . . ?
C3 O1 K1 123.77(5) . . ?
B1 O1 K1 107.79(5) . . ?
C3 O1 K1 100.50(5) . 2_666 ?
B1 O1 K1 68.37(5) . 2_666 ?
K1 O1 K1 74.867(19) . 2_666 ?
C5 N1 C1 110.10(8) . . ?
C5 N1 C2 109.56(8) . . ?
C1 N1 C2 112.63(7) . . ?
C5 N1 K1 109.08(6) . . ?
C1 N1 K1 108.52(5) . . ?
C2 N1 K1 106.84(5) . . ?
N1 C1 C4 112.20(7) . 2_666 ?
N1 C1 H00K 109.2 . . ?
C4 C1 H00K 109.2 2_666 . ?
N1 C1 H00L 109.2 . . ?
C4 C1 H00L 109.2 2_666 . ?
H00K C1 H00L 107.9 . . ?
O1 B1 O3 113.41(8) . . ?
O1 B1 O2 100.17(7) . . ?
O3 B1 O2 105.15(7) . . ?
O1 B1 C6 112.35(8) . . ?
O3 B1 C6 111.95(7) . . ?
O2 B1 C6 113.06(7) . . ?
O1 B1 K1 85.97(5) . 2_666 ?
O3 B1 K1 57.05(4) . 2_666 ?
O2 B1 K1 61.59(4) . 2_666 ?
C6 B1 K1 161.68(6) . 2_666 ?
O1 B1 K1 47.57(4) . . ?
O3 B1 K1 124.68(6) . . ?
O2 B1 K1 52.79(4) . . ?
C6 B1 K1 123.34(6) . . ?
K1 B1 K1 69.01(2) 2_666 . ?
C4 O2 B1 118.37(7) . . ?
C4 O2 K1 138.05(5) . . ?
B1 O2 K1 101.50(5) . . ?
C4 O2 K1 106.71(5) . 2_666 ?
B1 O2 K1 90.32(5) . 2_666 ?
K1 O2 K1 84.275(19) . 2_666 ?
N1 C2 C3 113.71(7) . . ?
N1 C2 H00I 108.8 . . ?
C3 C2 H00I 108.8 . . ?
N1 C2 H00J 108.8 . . ?
C3 C2 H00J 108.8 . . ?
H00I C2 H00J 107.7 . . ?
C12 O3 B1 122.08(7) . . ?
C12 O3 K1 132.74(6) . 2_666 ?
B1 O3 K1 95.02(5) . 2_666 ?
O1 C3 C2 109.06(8) . . ?
O1 C3 H00C 109.9 . . ?
C2 C3 H00C 109.9 . . ?
O1 C3 H00D 109.9 . . ?
C2 C3 H00D 109.9 . . ?
H00C C3 H00D 108.3 . . ?
C19 O4 C20 116.08(9) . . ?
C19 O4 K1 103.16(7) . . ?
C20 O4 K1 127.86(6) . . ?
O2 C4 C1 109.64(7) . 2_666 ?
O2 C4 K1 50.35(4) . 2_666 ?
C1 C4 K1 83.10(5) 2_666 2_666 ?
O2 C4 H4 109.7 . . ?
C1 C4 H4 109.7 2_666 . ?
K1 C4 H4 80.4 2_666 . ?
O2 C4 H00B 109.7 . . ?
C1 C4 H00B 109.7 2_666 . ?
K1 C4 H00B 159.9 2_666 . ?
H4 C4 H00B 108.2 . . ?
N1 C5 H00T 109.5 . . ?
N1 C5 H00U 109.5 . . ?
H00T C5 H00U 109.5 . . ?
N1 C5 H00V 109.5 . . ?
H00T C5 H00V 109.5 . . ?
H00U C5 H00V 109.5 . . ?
C11 C6 C7 115.92(9) . . ?
C11 C6 B1 121.95(8) . . ?
C7 C6 B1 122.13(8) . . ?
C8 C7 C6 123.09(9) . . ?
C8 C7 H00M 118.5 . . ?
C6 C7 H00M 118.5 . . ?
C9 C8 C7 117.74(9) . . ?
C9 C8 H00N 121.1 . . ?
C7 C8 H00N 121.1 . . ?
F1 C9 C10 119.19(9) . . ?
F1 C9 C8 118.28(9) . . ?
C10 C9 C8 122.53(9) . . ?
C9 C10 C11 118.17(9) . . ?
C9 C10 H00O 120.9 . . ?
C11 C10 H00O 120.9 . . ?
O3 C12 C13 111.23(8) . . ?
O3 C12 H00F 109.4 . . ?
C13 C12 H00F 109.4 . . ?
O3 C12 H00G 109.4 . . ?
C13 C12 H00G 109.4 . . ?
H00F C12 H00G 108.0 . . ?
C10 C11 C6 122.50(9) . . ?
C10 C11 H00E 118.7 . . ?
C6 C11 H00E 118.7 . . ?
C16 C15 C14 120.31(10) . . ?
C16 C15 H00S 119.8 . . ?
C14 C15 H00S 119.8 . . ?
C13 C14 C15 120.69(10) . . ?
C13 C14 H00H 119.7 . . ?
C15 C14 H00H 119.7 . . ?
C14 C13 C18 118.62(9) . . ?
C14 C13 C12 119.62(9) . . ?
C18 C13 C12 121.75(9) . . ?
C17 C18 C13 120.62(10) . . ?
C17 C18 H00P 119.7 . . ?
C13 C18 H00P 119.7 . . ?
O4 C19 K1 52.43(5) . . ?
O4 C19 H012 109.5 . . ?
K1 C19 H012 102.3 . . ?
O4 C19 H013 109.5 . . ?
K1 C19 H013 63.3 . . ?
H012 C19 H013 109.5 . . ?
O4 C19 H014 109.5 . . ?
K1 C19 H014 147.7 . . ?
H012 C19 H014 109.5 . . ?
H013 C19 H014 109.5 . . ?
O4 C20 C23 110.70(9) . . ?
O4 C20 C22 111.11(10) . . ?
C23 C20 C22 111.36(11) . . ?
O4 C20 C21 103.09(9) . . ?
C23 C20 C21 110.02(10) . . ?
C22 C20 C21 110.28(10) . . ?
C20 C21 H00Z 109.5 . . ?
C20 C21 H010 109.5 . . ?
H00Z C21 H010 109.5 . . ?
C20 C21 H011 109.5 . . ?
H00Z C21 H011 109.5 . . ?
H010 C21 H011 109.5 . . ?
O1 K1 O3 141.80(2) . 2_666 ?
O1 K1 O4 105.71(3) . . ?
O3 K1 O4 112.47(2) 2_666 . ?
O1 K1 O2 50.27(2) . . ?
O3 K1 O2 121.79(2) 2_666 . ?
O4 K1 O2 96.18(2) . . ?
O1 K1 O2 90.53(2) . 2_666 ?
O3 K1 O2 51.38(2) 2_666 2_666 ?
O4 K1 O2 163.65(2) . 2_666 ?
O2 K1 O2 95.725(19) . 2_666 ?
O1 K1 N1 62.79(2) . . ?
O3 K1 N1 96.98(2) 2_666 . ?
O4 K1 N1 121.46(3) . . ?
O2 K1 N1 109.81(2) . . ?
O2 K1 N1 64.16(2) 2_666 . ?
O1 K1 B1 114.99(3) . 2_666 ?
O3 K1 B1 27.93(2) 2_666 2_666 ?
O4 K1 B1 137.57(3) . 2_666 ?
O2 K1 B1 100.46(2) . 2_666 ?
O2 K1 B1 28.09(2) 2_666 2_666 ?
N1 K1 B1 88.83(3) . 2_666 ?
O1 K1 C19 91.30(3) . . ?
O3 K1 C19 123.72(3) 2_666 . ?
O4 K1 C19 24.41(3) . . ?
O2 K1 C19 71.88(3) . . ?
O2 K1 C19 161.87(3) 2_666 . ?
N1 K1 C19 131.91(3) . . ?
B1 K1 C19 139.13(3) 2_666 . ?
O1 K1 B1 24.64(2) . . ?
O3 K1 B1 137.97(2) 2_666 . ?
O4 K1 B1 100.79(3) . . ?
O2 K1 B1 25.71(2) . . ?
O2 K1 B1 94.79(2) 2_666 . ?
N1 K1 B1 86.23(2) . . ?
B1 K1 B1 110.99(2) 2_666 . ?
C19 K1 B1 79.76(3) . . ?
O1 K1 O1 105.133(19) . 2_666 ?
O3 K1 O1 46.294(19) 2_666 2_666 ?
O4 K1 O1 131.71(2) . 2_666 ?
O2 K1 O1 76.539(19) . 2_666 ?
O2 K1 O1 41.714(18) 2_666 2_666 ?
N1 K1 O1 105.50(2) . 2_666 ?
B1 K1 O1 25.65(2) 2_666 2_666 ?
C19 K1 O1 120.73(3) . 2_666 ?
B1 K1 O1 92.35(2) . 2_666 ?
O1 K1 C4 89.91(2) . 2_666 ?
O3 K1 C4 56.64(2) 2_666 2_666 ?
O4 K1 C4 150.89(2) . 2_666 ?
O2 K1 C4 112.51(2) . 2_666 ?
O2 K1 C4 22.95(2) 2_666 2_666 ?
N1 K1 C4 45.00(2) . 2_666 ?
B1 K1 C4 43.86(2) 2_666 2_666 ?
C19 K1 C4 174.96(3) . 2_666 ?
B1 K1 C4 103.16(2) . 2_666 ?
O1 K1 C4 63.565(19) 2_666 2_666 ?
O1 K1 K1 62.278(18) . 2_666 ?
O3 K1 K1 85.415(16) 2_666 2_666 ?
O4 K1 K1 143.211(19) . 2_666 ?
O2 K1 K1 48.410(15) . 2_666 ?
O2 K1 K1 47.315(14) 2_666 2_666 ?
N1 K1 K1 85.573(17) . 2_666 ?
B1 K1 K1 58.063(19) 2_666 2_666 ?
C19 K1 K1 118.98(2) . 2_666 ?
B1 K1 K1 52.927(19) . 2_666 ?
O1 K1 K1 42.855(12) 2_666 2_666 ?
C4 K1 K1 65.839(16) 2_666 2_666 ?
C20 C22 H017 109.5 . . ?
C20 C22 H015 109.5 . . ?
H017 C22 H015 109.5 . . ?
C20 C22 H016 109.5 . . ?
H017 C22 H016 109.5 . . ?
H015 C22 H016 109.5 . . ?
C20 C23 H00W 109.5 . . ?
C20 C23 H00X 109.5 . . ?
H00W C23 H00X 109.5 . . ?
C20 C23 H00Y 109.5 . . ?
H00W C23 H00Y 109.5 . . ?
H00X C23 H00Y 109.5 . . ?
C16 C17 C18 120.43(10) . . ?
C16 C17 H00Q 119.8 . . ?
C18 C17 H00Q 119.8 . . ?
C15 C16 C17 119.32(10) . . ?
C15 C16 H00R 120.3 . . ?
C17 C16 H00R 120.3 . . ?

loop_
_geom_bond_atom_site_label_1
_geom_bond_atom_site_label_2
_geom_bond_distance
_geom_bond_site_symmetry_2
_geom_bond_publ_flag
F1 C9 1.3651(11) . ?
O1 C3 1.4030(11) . ?
O1 B1 1.4739(12) . ?
O1 K1 2.6093(7) . ?
O1 K1 3.3960(8) 2_666 ?
N1 C5 1.4605(12) . ?
N1 C1 1.4706(12) . ?
N1 C2 1.4721(12) . ?
N1 K1 2.8638(8) . ?
C1 C4 1.5212(13) 2_666 ?
C1 H00K 0.9900 . ?
C1 H00L 0.9900 . ?
B1 O3 1.4878(12) . ?
B1 O2 1.4900(12) . ?
B1 C6 1.6330(14) . ?
B1 K1 3.1648(11) 2_666 ?
B1 K1 3.3662(10) . ?
O2 C4 1.4096(10) . ?
O2 K1 2.7359(7) . ?
O2 K1 2.7837(7) 2_666 ?
C2 C3 1.5202(13) . ?
C2 H00I 0.9900 . ?
C2 H00J 0.9900 . ?
O3 C12 1.4102(11) . ?
O3 K1 2.6661(7) 2_666 ?
C3 H00C 0.9900 . ?
C3 H00D 0.9900 . ?
O4 C19 1.4190(13) . ?
O4 C20 1.4410(13) . ?
O4 K1 2.7211(8) . ?
C4 K1 3.4629(9) 2_666 ?
C4 H4 0.9900 . ?
C4 H00B 0.9900 . ?
C5 H00T 0.9800 . ?
C5 H00U 0.9800 . ?
C5 H00V 0.9800 . ?
C6 C11 1.3994(13) . ?
C6 C7 1.4044(13) . ?
C7 C8 1.3909(14) . ?
C7 H00M 0.9500 . ?
C8 C9 1.3778(14) . ?
C8 H00N 0.9500 . ?
C9 C10 1.3753(15) . ?
C10 C11 1.3978(14) . ?
C10 H00O 0.9500 . ?
C12 C13 1.5094(13) . ?
C12 H00F 0.9900 . ?
C12 H00G 0.9900 . ?
C11 H00E 0.9500 . ?
C15 C16 1.3864(17) . ?
C15 C14 1.3935(14) . ?
C15 H00S 0.9500 . ?
C14 C13 1.3918(13) . ?
C14 H00H 0.9500 . ?
C13 C18 1.3931(14) . ?
C18 C17 1.3917(15) . ?
C18 H00P 0.9500 . ?
C19 K1 3.3430(13) . ?
C19 H012 0.9800 . ?
C19 H013 0.9800 . ?
C19 H014 0.9800 . ?
C20 C23 1.5184(16) . ?
C20 C22 1.5200(18) . ?
C20 C21 1.5331(17) . ?
C21 H00Z 0.9800 . ?
C21 H010 0.9800 . ?
C21 H011 0.9800 . ?
K1 K1 3.7034(4) 2_666 ?
C22 H017 0.9800 . ?
C22 H015 0.9800 . ?
C22 H016 0.9800 . ?
C23 H00W 0.9800 . ?
C23 H00X 0.9800 . ?
C23 H00Y 0.9800 . ?
C17 C16 1.3866(17) . ?
C17 H00Q 0.9500 . ?
C16 H00R 0.9500 . ?
